data_2222610
loop_
_publ_author_name
'Li, Zhaobo'
'Guo, Yi'
'Li, Bailin'
'Luo, Shuping'

_publ_section_title (<i>S</i>)-2-[(<i>S</i>,<i>E</i>)-4-(4-Chlorophenyl)-1-nitrobut-3-en-2-yl]cyclohexanone
_journal_coeditor_code BX2224
_journal_issue 8
_journal_name_full 'Acta Crystallographica Section E'
_journal_page_first o2023
_journal_paper_doi 10.1107/S1600536809029213
_journal_volume 65
_journal_year 2009
_chemical_formula_iupac 'C16 H18 Cl N O3'
_chemical_formula_moiety 'C16 H18 Cl N O3'
_chemical_formula_sum 'C16 H18 Cl N O3'
_chemical_formula_weight 307.78
_space_group_IT_number 19
_symmetry_cell_setting orthorhombic
_symmetry_space_group_name_Hall 'P 2ac 2ab'
_symmetry_space_group_name_H-M 'P 21 21 21'
_cell_angle_alpha 90.0000
_cell_angle_beta 90.0000
_cell_angle_gamma 90.0000
_cell_formula_units_Z 4
_cell_length_a 5.5300(3)
_cell_length_b 8.5175(6)
_cell_length_c 34.0903(18)
_cell_measurement_reflns_used 9533
_cell_measurement_temperature 296.0(10)
_cell_measurement_theta_max 27.4
_cell_measurement_theta_min 3.0
_cell_volume 1605.71(17)
_computing_cell_refinement 'PROCESS-AUTO (Rigaku, 2006)'
_computing_data_collection 'PROCESS-AUTO (Rigaku, 2006)'
_computing_data_reduction 'CrystalStructure (Rigaku Americas, 2007)'
_computing_molecular_graphics 'ORTEP-3 for windows (Farrugia, 1997)'
_computing_publication_material 'CrystalStructure (Rigaku Americas, 2007)'
_computing_structure_refinement 'SHELXL97 (Sheldrick, 2008)'
_computing_structure_solution 'SIR97 (Altomare <i>et al.</i>,  1999)'
_diffrn_detector_area_resol_mean 10.00
_diffrn_measured_fraction_theta_full 0.998
_diffrn_measured_fraction_theta_max 0.998
_diffrn_measurement_device_type 'Rigaku R-AXIS RAPID'
_diffrn_measurement_method \w
_diffrn_radiation_type 'Mo K\a'
_diffrn_radiation_wavelength 0.71075
_diffrn_reflns_av_R_equivalents 0.034
_diffrn_reflns_limit_h_max 6
_diffrn_reflns_limit_h_min -7
_diffrn_reflns_limit_k_max 11
_diffrn_reflns_limit_k_min -11
_diffrn_reflns_limit_l_max 44
_diffrn_reflns_limit_l_min -43
_diffrn_reflns_number 15644
_diffrn_reflns_theta_full 27.43
_diffrn_reflns_theta_max 27.43
_exptl_absorpt_coefficient_mu 0.246
_exptl_absorpt_correction_T_max 0.933
_exptl_absorpt_correction_T_min 0.879
_exptl_absorpt_correction_type multi-scan
_exptl_absorpt_process_details '(ABSCOR; Higashi, 1995)'
_exptl_crystal_colour colourless
_exptl_crystal_density_diffrn 1.273
_exptl_crystal_density_method 'not measured'
_exptl_crystal_description chunk
_exptl_crystal_F_000 648.00
_exptl_crystal_size_max 0.48
_exptl_crystal_size_mid 0.32
_exptl_crystal_size_min 0.28
_refine_diff_density_max 0.22
_refine_diff_density_min -0.27
_refine_ls_abs_structure_details 'Flack (1983), 1486 Friedel pairs'
_refine_ls_abs_structure_Flack 0.27(18)
_refine_ls_extinction_coef 0.027(2)
_refine_ls_extinction_method 'SHELXL97 (Sheldrick, 2008)'
_refine_ls_goodness_of_fit_ref 1.000
_refine_ls_hydrogen_treatment constr
_refine_ls_number_parameters 192
_refine_ls_number_reflns 2148
_refine_ls_R_factor_gt 0.0436
_refine_ls_shift/su_max 0.0010
_refine_ls_structure_factor_coef Fsqd
_refine_ls_weighting_details 'w = 1/[\s^2^(Fo^2^)+(0.032P)^2^+1.2P] where P=(Fo^2^+2Fc^2^)/3'
_refine_ls_weighting_scheme calc
_refine_ls_wR_factor_ref 0.1238
_reflns_number_gt 1391
_reflns_number_total 2148
_reflns_threshold_expression F^2^>2\s(F^2^)
_cod_data_source_file bx2224.cif
_cod_data_source_block I
_cod_database_code 2222610
_cod_database_fobs_code 2222610

loop_
_symmetry_equiv_pos_site_id
_symmetry_equiv_pos_as_xyz
1 +X,+Y,+Z
2 1/2+X,1/2-Y,-Z
3 -X,1/2+Y,1/2-Z
4 1/2-X,-Y,1/2+Z

loop_
_atom_site_type_symbol
_atom_site_label
_atom_site_fract_x
_atom_site_fract_y
_atom_site_fract_z
_atom_site_U_iso_or_equiv
_atom_site_adp_type
_atom_site_calc_flag
_atom_site_refinement_flags
_atom_site_occupancy
_atom_site_disorder_assembly
_atom_site_disorder_group
Cl Cl1 0.6163(3) 0.6280(2) 1.07164(3) 0.1211(6) Uani d . 1.00 . .
O O1 0.9458(5) 0.1436(3) 0.77121(8) 0.0735(8) Uani d . 1.00 . .
O O2 1.2699(5) 0.5169(4) 0.83637(10) 0.0841(9) Uani d . 1.00 . .
O O3 0.9882(6) 0.6855(3) 0.84395(12) 0.1019(12) Uani d . 1.00 . .
N N1 1.0607(6) 0.5581(4) 0.83299(10) 0.0633(8) Uani d . 1.00 . .
C C1 0.8554(6) 0.3047(4) 0.84336(9) 0.0497(8) Uani d . 1.00 . .
C C2 0.6749(6) 0.1873(4) 0.82559(9) 0.0486(7) Uani d . 1.00 . .
C C3 0.6291(9) 0.0456(4) 0.85244(10) 0.0705(12) Uani d . 1.00 . .
C C4 0.4412(9) -0.0647(5) 0.83580(12) 0.0801(13) Uani d . 1.00 . .
C C5 0.5077(9) -0.1218(5) 0.79532(12) 0.0764(12) Uani d . 1.00 . .
C C6 0.5632(7) 0.0143(4) 0.76796(10) 0.0643(10) Uani d . 1.00 . .
C C7 0.7474(7) 0.1200(4) 0.78612(10) 0.0532(8) Uani d . 1.00 . .
C C8 0.8838(7) 0.4463(4) 0.81622(10) 0.0562(9) Uani d . 1.00 . .
C C9 0.7707(7) 0.3624(4) 0.88279(9) 0.0552(8) Uani d . 1.00 . .
C C10 0.8919(7) 0.3590(4) 0.91561(10) 0.0601(9) Uani d . 1.00 . .
C C11 0.8194(7) 0.4250(4) 0.95375(10) 0.0596(9) Uani d . 1.00 . .
C C12 0.6144(9) 0.5173(5) 0.95838(12) 0.0754(12) Uani d . 1.00 . .
C C13 0.5508(9) 0.5783(5) 0.99460(12) 0.0809(13) Uani d . 1.00 . .
C C14 0.6932(9) 0.5491(5) 1.02636(12) 0.0754(12) Uani d . 1.00 . .
C C15 0.8973(10) 0.4591(6) 1.02286(12) 0.0837(14) Uani d . 1.00 . .
C C16 0.9577(8) 0.3972(5) 0.98675(11) 0.0726(12) Uani d . 1.00 . .
H H1 1.0127 0.2531 0.8464 0.060 Uiso c R 1.00 . .
H H2 0.5206 0.2421 0.8221 0.058 Uiso c R 1.00 . .
H H9 0.6159 0.4048 0.8839 0.066 Uiso c R 1.00 . .
H H10 1.0415 0.3092 0.9148 0.072 Uiso c R 1.00 . .
H H12 0.5177 0.5386 0.9367 0.090 Uiso c R 1.00 . .
H H13 0.4118 0.6389 0.9972 0.097 Uiso c R 1.00 . .
H H15 0.9943 0.4398 1.0446 0.100 Uiso c R 1.00 . .
H H16 1.0952 0.3350 0.9846 0.087 Uiso c R 1.00 . .
H H31 0.7795 -0.0114 0.8558 0.085 Uiso c R 1.00 . .
H H32 0.5737 0.0833 0.8777 0.085 Uiso c R 1.00 . .
H H41 0.4259 -0.1546 0.8531 0.096 Uiso c R 1.00 . .
H H42 0.2875 -0.0101 0.8344 0.096 Uiso c R 1.00 . .
H H51 0.3737 -0.1816 0.7847 0.092 Uiso c R 1.00 . .
H H52 0.6493 -0.1886 0.7972 0.092 Uiso c R 1.00 . .
H H61 0.6255 -0.0263 0.7434 0.077 Uiso c R 1.00 . .
H H62 0.4162 0.0732 0.7631 0.077 Uiso c R 1.00 . .
H H81 0.9403 0.4111 0.7908 0.067 Uiso c R 1.00 . .
H H82 0.7287 0.4981 0.8133 0.067 Uiso c R 1.00 . .

loop_
_atom_site_aniso_label
_atom_site_aniso_U_11
_atom_site_aniso_U_22
_atom_site_aniso_U_33
_atom_site_aniso_U_12
_atom_site_aniso_U_13
_atom_site_aniso_U_23
Cl1 0.1546(14) 0.1453(13) 0.0635(6) -0.0040(13) 0.0179(8) -0.0299(7)
O1 0.0658(17) 0.0833(19) 0.0716(16) -0.0074(17) 0.0162(14) -0.0129(15)
O2 0.0494(16) 0.086(2) 0.117(2) -0.0064(16) -0.0101(17) 0.006(2)
O3 0.087(2) 0.0605(17) 0.158(3) -0.005(2) -0.018(2) -0.023(2)
N1 0.0585(19) 0.0535(18) 0.078(2) -0.0089(18) -0.0045(18) 0.0029(17)
C1 0.0521(19) 0.0498(18) 0.0472(16) -0.0037(18) -0.0020(16) -0.0009(15)
C2 0.0516(18) 0.0480(18) 0.0462(15) -0.0035(17) 0.0013(15) -0.0015(14)
C3 0.101(3) 0.061(2) 0.0486(18) -0.032(2) 0.001(2) 0.0005(17)
C4 0.109(3) 0.067(2) 0.064(2) -0.037(2) 0.000(2) -0.003(2)
C5 0.095(3) 0.058(2) 0.076(2) -0.010(2) -0.009(2) -0.009(2)
C6 0.072(2) 0.068(2) 0.0534(19) -0.009(2) -0.0023(19) -0.0126(18)
C7 0.057(2) 0.053(2) 0.0501(17) 0.0003(19) -0.0022(17) -0.0014(16)
C8 0.060(2) 0.050(2) 0.0583(19) -0.014(2) -0.0097(18) 0.0038(16)
C9 0.058(2) 0.055(2) 0.0526(17) -0.0046(19) -0.0029(17) -0.0023(17)
C10 0.063(2) 0.064(2) 0.0537(18) 0.005(2) -0.0053(18) -0.0025(17)
C11 0.064(2) 0.060(2) 0.0547(19) -0.005(2) -0.0032(18) -0.0040(17)
C12 0.079(2) 0.089(3) 0.058(2) 0.010(2) -0.006(2) -0.006(2)
C13 0.085(3) 0.089(3) 0.069(2) 0.014(3) 0.002(2) -0.012(2)
C14 0.090(3) 0.079(2) 0.058(2) -0.012(3) 0.006(2) -0.007(2)
C15 0.097(3) 0.101(3) 0.053(2) -0.006(3) -0.011(2) -0.005(2)
C16 0.075(2) 0.085(3) 0.059(2) 0.004(2) -0.011(2) -0.003(2)

loop_
_atom_type_symbol
_atom_type_description
_atom_type_scat_dispersion_real
_atom_type_scat_dispersion_imag
_atom_type_scat_source
C C 0.003 0.002
;
International Tables for Crystallography
(1992, Vol. C, Tables 4.2.6.8 and 6.1.1.4)
;
H H 0.000 0.000
;
International Tables for Crystallography
(1992, Vol. C, Table 6.1.1.4)
;
O O 0.011 0.006
;
International Tables for Crystallography
(1992, Vol. C, Tables 4.2.6.8 and 6.1.1.4)
;
N N 0.006 0.003
;
International Tables for Crystallography
(1992, Vol. C, Tables 4.2.6.8 and 6.1.1.4)
;
Cl Cl 0.148 0.159
;
International Tables for Crystallography
(1992, Vol. C, Tables 4.2.6.8 and 6.1.1.4)
;

loop_
_geom_angle_atom_site_label_1
_geom_angle_atom_site_label_2
_geom_angle_atom_site_label_3
_geom_angle_site_symmetry_1
_geom_angle_site_symmetry_2
_geom_angle_site_symmetry_3
_geom_angle
_geom_angle_publ_flag
O2 N1 O3 . . . 122.9(3) ?
O2 N1 C8 . . . 118.7(3) ?
O3 N1 C8 . . . 118.4(3) ?
C2 C1 C8 . . . 110.0(2) ?
C2 C1 C9 . . . 111.2(2) ?
C8 C1 C9 . . . 108.3(2) ?
C1 C2 C3 . . . 112.5(2) ?
C1 C2 C7 . . . 115.1(2) ?
C3 C2 C7 . . . 106.0(2) ?
C2 C3 C4 . . . 112.2(3) ?
C3 C4 C5 . . . 112.1(3) ?
C4 C5 C6 . . . 111.4(3) ?
C5 C6 C7 . . . 110.1(3) ?
O1 C7 C2 . . . 122.9(3) ?
O1 C7 C6 . . . 122.5(3) ?
C2 C7 C6 . . . 114.5(3) ?
N1 C8 C1 . . . 110.0(2) ?
C1 C9 C10 . . . 126.8(3) ?
C9 C10 C11 . . . 127.5(3) ?
C10 C11 C12 . . . 122.6(3) ?
C10 C11 C16 . . . 120.2(3) ?
C12 C11 C16 . . . 117.2(3) ?
C11 C12 C13 . . . 121.4(4) ?
C12 C13 C14 . . . 119.6(4) ?
Cl1 C14 C13 . . . 119.6(3) ?
Cl1 C14 C15 . . . 119.7(3) ?
C13 C14 C15 . . . 120.6(4) ?
C14 C15 C16 . . . 119.4(4) ?
C11 C16 C15 . . . 121.8(4) ?
C2 C1 H1 . . . 109.1 ?
C8 C1 H1 . . . 109.1 ?
C9 C1 H1 . . . 109.1 ?
C1 C2 H2 . . . 107.6 ?
C3 C2 H2 . . . 107.6 ?
C7 C2 H2 . . . 107.6 ?
C2 C3 H31 . . . 108.8 ?
C2 C3 H32 . . . 108.8 ?
C4 C3 H31 . . . 108.8 ?
C4 C3 H32 . . . 108.8 ?
H31 C3 H32 . . . 109.5 ?
C3 C4 H41 . . . 108.8 ?
C3 C4 H42 . . . 108.8 ?
C5 C4 H41 . . . 108.8 ?
C5 C4 H42 . . . 108.8 ?
H41 C4 H42 . . . 109.5 ?
C4 C5 H51 . . . 109.0 ?
C4 C5 H52 . . . 109.0 ?
C6 C5 H51 . . . 109.0 ?
C6 C5 H52 . . . 109.0 ?
H51 C5 H52 . . . 109.5 ?
C5 C6 H61 . . . 109.3 ?
C5 C6 H62 . . . 109.3 ?
C7 C6 H61 . . . 109.3 ?
C7 C6 H62 . . . 109.3 ?
H61 C6 H62 . . . 109.5 ?
N1 C8 H81 . . . 109.3 ?
N1 C8 H82 . . . 109.3 ?
C1 C8 H81 . . . 109.3 ?
C1 C8 H82 . . . 109.3 ?
H81 C8 H82 . . . 109.5 ?
C1 C9 H9 . . . 116.6 ?
C10 C9 H9 . . . 116.6 ?
C9 C10 H10 . . . 116.2 ?
C11 C10 H10 . . . 116.2 ?
C11 C12 H12 . . . 119.3 ?
C13 C12 H12 . . . 119.3 ?
C12 C13 H13 . . . 120.2 ?
C14 C13 H13 . . . 120.2 ?
C14 C15 H15 . . . 120.3 ?
C16 C15 H15 . . . 120.3 ?
C11 C16 H16 . . . 119.1 ?
C15 C16 H16 . . . 119.1 ?

loop_
_geom_bond_atom_site_label_1
_geom_bond_atom_site_label_2
_geom_bond_site_symmetry_1
_geom_bond_site_symmetry_2
_geom_bond_distance
_geom_bond_publ_flag
Cl1 C14 . . 1.736(4) ?
O1 C7 . . 1.226(4) ?
O2 N1 . . 1.214(4) ?
O3 N1 . . 1.216(4) ?
N1 C8 . . 1.480(5) ?
C1 C2 . . 1.537(4) ?
C1 C8 . . 1.528(4) ?
C1 C9 . . 1.506(4) ?
C2 C3 . . 1.536(5) ?
C2 C7 . . 1.516(4) ?
C3 C4 . . 1.512(6) ?
C4 C5 . . 1.509(5) ?
C5 C6 . . 1.519(5) ?
C6 C7 . . 1.494(5) ?
C9 C10 . . 1.305(4) ?
C10 C11 . . 1.472(5) ?
C11 C12 . . 1.389(6) ?
C11 C16 . . 1.381(5) ?
C12 C13 . . 1.385(6) ?
C13 C14 . . 1.362(6) ?
C14 C15 . . 1.370(7) ?
C15 C16 . . 1.380(5) ?
C1 H1 . . 0.980 ?
C2 H2 . . 0.980 ?
C3 H31 . . 0.970 ?
C3 H32 . . 0.970 ?
C4 H41 . . 0.970 ?
C4 H42 . . 0.970 ?
C5 H51 . . 0.970 ?
C5 H52 . . 0.970 ?
C6 H61 . . 0.970 ?
C6 H62 . . 0.970 ?
C8 H81 . . 0.970 ?
C8 H82 . . 0.970 ?
C9 H9 . . 0.930 ?
C10 H10 . . 0.930 ?
C12 H12 . . 0.930 ?
C13 H13 . . 0.930 ?
C15 H15 . . 0.930 ?
C16 H16 . . 0.930 ?

loop_
_geom_hbond_atom_site_label_D
_geom_hbond_atom_site_label_H
_geom_hbond_atom_site_label_A
_geom_hbond_site_symmetry_A
_geom_hbond_distance_DH
_geom_hbond_distance_HA
_geom_hbond_distance_DA
_geom_hbond_angle_DHA
_geom_hbond_publ_flag
C8 H81 O1 . 0.97 2.37 3.020(4) 124 y

loop_
_geom_torsion_atom_site_label_1
_geom_torsion_atom_site_label_2
_geom_torsion_atom_site_label_3
_geom_torsion_atom_site_label_4
_geom_torsion_site_symmetry_1
_geom_torsion_site_symmetry_2
_geom_torsion_site_symmetry_3
_geom_torsion_site_symmetry_4
_geom_torsion
_geom_torsion_publ_flag
O2 N1 C8 C1 . . . . 64.7(4) ?
O3 N1 C8 C1 . . . . -112.9(3) ?
C2 C1 C8 N1 . . . . -179.0(2) ?
C8 C1 C2 C3 . . . . -177.3(3) ?
C8 C1 C2 C7 . . . . 61.1(3) ?
C2 C1 C9 C10 . . . . 126.2(4) ?
C9 C1 C2 C3 . . . . -57.3(4) ?
C9 C1 C2 C7 . . . . -178.8(2) ?
C8 C1 C9 C10 . . . . -112.8(4) ?
C9 C1 C8 N1 . . . . 59.2(3) ?
C1 C2 C3 C4 . . . . 176.8(3) ?
C1 C2 C7 O1 . . . . 7.5(5) ?
C1 C2 C7 C6 . . . . -176.2(3) ?
C3 C2 C7 O1 . . . . -117.6(4) ?
C3 C2 C7 C6 . . . . 58.7(4) ?
C7 C2 C3 C4 . . . . -56.6(4) ?
C2 C3 C4 C5 . . . . 56.4(4) ?
C3 C4 C5 C6 . . . . -52.9(5) ?
C4 C5 C6 C7 . . . . 52.5(5) ?
C5 C6 C7 O1 . . . . 118.3(4) ?
C5 C6 C7 C2 . . . . -58.0(4) ?
C1 C9 C10 C11 . . . . 175.2(3) ?
C9 C10 C11 C12 . . . . -7.3(6) ?
C9 C10 C11 C16 . . . . 173.2(4) ?
C10 C11 C12 C13 . . . . -179.8(4) ?
C10 C11 C16 C15 . . . . 179.0(4) ?
C12 C11 C16 C15 . . . . -0.6(6) ?
C16 C11 C12 C13 . . . . -0.2(6) ?
C11 C12 C13 C14 . . . . 0.8(7) ?
C12 C13 C14 Cl1 . . . . 179.0(3) ?
C12 C13 C14 C15 . . . . -0.5(7) ?
Cl1 C14 C15 C16 . . . . -179.8(3) ?
C13 C14 C15 C16 . . . . -0.3(6) ?
C14 C15 C16 C11 . . . . 0.8(7) ?

loop_
_cod_related_entry_id
_cod_related_entry_database
_cod_related_entry_code
1 ChemSpider 24742946
